data_1576752
loop_
_publ_author_name
'Qi, Jun-Chao'
'Chen, Xiao-Gang'
'Wang, Zhen-Yu'
'Tang, Yuan-Yuan'
'Song, Xian-Jiang'
'Qin, Yan'
'Lv, Hui-Peng'
'Xiong, Ren-Gen'
'Liao, Wei-Qiang'

_publ_section_title
;
 Organic-inorganic perovskite ferroelectric catalytic selective alkyne
 coupling under ultrasound sonication.
;
_journal_issue 3
_journal_name_full 'Chemical science'
_journal_page_first 1792
_journal_page_last 1800
_journal_paper_doi 10.1039/d5sc07784b
_journal_volume 17
_journal_year 2026
_chemical_formula_moiety 'C18 H8 F6'
_chemical_formula_sum 'C18 H8 F6'
_chemical_formula_weight 338.24
_space_group_crystal_system triclinic
_space_group_IT_number 2
_space_group_name_Hall '-P 1'
_space_group_name_H-M_alt 'P -1'
_atom_sites_solution_hydrogens geom
_audit_creation_date 2025-10-07
_audit_creation_method
;
Olex2 1.5
(compiled 2025.07.13 svn.rb7424aed for OlexSys, GUI svn.r7314)
;
_audit_update_record
;
2025-10-07 deposited with the CCDC.	2025-11-18 downloaded from the CCDC.
;
_cell_angle_alpha 67.196(5)
_cell_angle_beta 86.035(3)
_cell_angle_gamma 78.018(5)
_cell_formula_units_Z 3
_cell_length_a 7.7000(3)
_cell_length_b 12.7133(10)
_cell_length_c 12.8164(5)
_cell_measurement_reflns_used 4914
_cell_measurement_temperature 299.74(10)
_cell_measurement_theta_max 71.5650
_cell_measurement_theta_min 3.7310
_cell_volume 1131.27(12)
_computing_cell_refinement 'CrysAlisPro 1.171.43.129a (Rigaku OD, 2024)'
_computing_data_collection 'CrysAlisPro 1.171.43.129a (Rigaku OD, 2024)'
_computing_data_reduction 'CrysAlisPro 1.171.43.129a (Rigaku OD, 2024)'
_computing_molecular_graphics 'Olex2 1.5 (Dolomanov et al., 2009)'
_computing_publication_material 'Olex2 1.5 (Dolomanov et al., 2009)'
_computing_structure_refinement 'SHELXL 2019/3 (Sheldrick, 2015)'
_computing_structure_solution 'SHELXT 2018/2 (Sheldrick, 2018)'
_diffrn_ambient_environment air
_diffrn_ambient_temperature 299.74(10)
_diffrn_detector 'Hybrid Pixel Array Detector'
_diffrn_detector_area_resol_mean 10.0000
_diffrn_detector_type 'HyPix-Arc 150'
_diffrn_measured_fraction_theta_full 0.990
_diffrn_measured_fraction_theta_max 0.956
_diffrn_measurement_details
;
List of Runs (angles in degrees, time in seconds):

  # Type    Start    End  Width  t~exp~   \w     \q     \k     \f   Frames
#--------------------------------------------------------------------------
  1  \w     43.00  99.00   0.50    0.07    --   74.97-125.00 150.00  112
  2  \w     38.00  93.00   0.50    0.07    --   74.97-125.00  60.00  110
  3  \w     39.00  72.00   0.50    0.07    --   60.40-125.00   0.00   66
  4  \w     53.00  99.00   0.50    0.07    --   74.97-125.00   0.00   92
  5  \w     64.00  92.00   0.50    0.07    --   79.83-108.00  -1.94   56
  6  \w     52.00  78.00   0.50    0.07    --   75.32-125.00 -30.00   52
  7  \w     33.00  99.00   0.50    0.07    --   74.97-125.00-120.00  132
  8  \w     58.00 106.00   0.50    0.07    --   75.32  15.00  30.00   96
  9  \w     58.00 102.00   0.50    0.07    --   75.32  15.00 -90.00   88
 10  \w   -106.00 -44.00   0.50    0.07    --  -60.77 -15.00 -90.00  124
 11  \w    -89.00 -64.00   0.50    0.07    --  -60.77 -15.00-120.00   50
 12  \w   -104.00 -52.00   0.50    0.07    --  -60.77 -15.00-150.00  104
 13  \w   -115.00 -56.00   0.50    0.07    --  -73.82 -15.00-120.00  118
 14  \w   -103.00 -66.00   0.50    0.07    --  -60.77 -15.00 -30.00   74
 15  \w   -103.00 -50.00   0.50    0.07    --  -60.77 -15.00 120.00  106
 16  \w    -83.00 -43.00   0.50    0.07    --  -60.77 -15.00 150.00   80
 17  \w   -119.00 -57.00   0.50    0.07    --  -73.82 -15.00  90.00  124
 18  \w   -119.00 -61.00   0.50    0.07    --  -75.45 -15.00  30.00  116
 19  \w   -118.00 -61.00   0.50    0.07    --  -75.45 -15.00 -30.00  114
 20  \w   -114.00 -64.00   0.50    0.07    --  -75.45 -15.00-180.00  100
 21  \w    -97.00 -59.00   0.50    0.07    --  -78.89 116.00  27.58   76
 22  \w    -66.00 -40.00   0.50    0.07    --  -78.89 121.00 -59.61   52
 23  \w    -73.00 -22.00   0.50    0.07    --  -60.77 125.00   0.00  102
 24  \w    -76.00 -51.00   0.50    0.07    --  -78.89 121.00  18.12   50
 25  \w    -60.00 -23.00   0.50    0.07    --  -60.77 125.00  60.00   74
 26  \w    -62.00 -37.00   0.50    0.07    --  -78.89 118.00  42.31   50
 27  \w    -97.00 -46.00   0.50    0.07    --  -78.89 118.00  94.58  102
 28  \w    -98.00 -73.00   0.50    0.07    --  -78.89 120.00 139.04   50
 29  \w    -70.00 -39.00   0.50    0.07    --  -60.77 125.00 120.00   62
 30  \w    -62.00 -36.00   0.50    0.07    --  -78.00 121.00 116.35   52
 31  \w    -97.00 -71.00   0.50    0.07    --  -78.89 117.00 -32.21   52
 32  \w    -96.00 -37.00   0.50    0.07    --  -78.89 116.00-125.14  118
 33  \w    -97.00 -40.00   0.50    0.07    --  -78.89 117.00-165.89  114
;
_diffrn_measurement_device 'four-circle diffractometer'
_diffrn_measurement_device_type 'XtaLAB Synergy R, DW system, HyPix-Arc 150'
_diffrn_measurement_method '\w scans'
_diffrn_orient_matrix_type 'CrysAlisPro convention (1999,Acta A55,543-557)'
_diffrn_orient_matrix_UB_11 -0.0954442000
_diffrn_orient_matrix_UB_12 -0.0465110000
_diffrn_orient_matrix_UB_13 0.1135561000
_diffrn_orient_matrix_UB_21 0.0750953000
_diffrn_orient_matrix_UB_22 -0.1257203000
_diffrn_orient_matrix_UB_23 0.0099825000
_diffrn_orient_matrix_UB_31 0.1645893000
_diffrn_orient_matrix_UB_32 -0.0023680000
_diffrn_orient_matrix_UB_33 0.0633310000
_diffrn_radiation_monochromator mirror
_diffrn_radiation_probe x-ray
_diffrn_radiation_type 'Cu K\a'
_diffrn_radiation_wavelength 1.54184
_diffrn_reflns_av_R_equivalents 0.0271
_diffrn_reflns_av_unetI/netI 0.0236
_diffrn_reflns_Laue_measured_fraction_full 0.990
_diffrn_reflns_Laue_measured_fraction_max 0.956
_diffrn_reflns_limit_h_max 9
_diffrn_reflns_limit_h_min -7
_diffrn_reflns_limit_k_max 15
_diffrn_reflns_limit_k_min -15
_diffrn_reflns_limit_l_max 15
_diffrn_reflns_limit_l_min -15
_diffrn_reflns_number 13819
_diffrn_reflns_point_group_measured_fraction_full 0.990
_diffrn_reflns_point_group_measured_fraction_max 0.956
_diffrn_reflns_theta_full 67.684
_diffrn_reflns_theta_max 73.624
_diffrn_reflns_theta_min 3.742
_diffrn_source 'Rotating-anode X-ray tube'
_diffrn_source_type 'Rigaku (Cu) X-ray Source'
_exptl_absorpt_coefficient_mu 1.223
_exptl_absorpt_correction_T_max 1.00000
_exptl_absorpt_correction_T_min 0.94670
_exptl_absorpt_correction_type multi-scan
_exptl_absorpt_process_details
;
CrysAlisPro 1.171.43.129a (Rigaku Oxford Diffraction, 2024)
Empirical absorption correction using spherical harmonics,
implemented in SCALE3 ABSPACK scaling algorithm.
;
_exptl_crystal_colour colourless
_exptl_crystal_colour_primary colourless
_exptl_crystal_density_diffrn 1.489
_exptl_crystal_description block
_exptl_crystal_F_000 510
_refine_diff_density_max 0.210
_refine_diff_density_min -0.323
_refine_diff_density_rms 0.066
_refine_ls_extinction_method none
_refine_ls_goodness_of_fit_ref 1.089
_refine_ls_hydrogen_treatment constr
_refine_ls_matrix_type full
_refine_ls_number_parameters 397
_refine_ls_number_reflns 4359
_refine_ls_number_restraints 393
_refine_ls_restrained_S_all 1.331
_refine_ls_R_factor_all 0.1003
_refine_ls_R_factor_gt 0.0731
_refine_ls_shift/su_max 0.001
_refine_ls_shift/su_mean 0.000
_refine_ls_structure_factor_coef Fsqd
_refine_ls_weighting_details 'w=1/[\s^2^(Fo^2^)+(0.1233P)^2^+0.2002P] where P=(Fo^2^+2Fc^2^)/3'
_refine_ls_weighting_scheme calc
_refine_ls_wR_factor_gt 0.2235
_refine_ls_wR_factor_ref 0.2506
_reflns_Friedel_coverage 0.000
_reflns_number_gt 2632
_reflns_number_total 4359
_reflns_threshold_expression 'I > 2\s(I)'
_cod_data_source_file d5sc07784b2.cif
_cod_data_source_block 2h
_cod_database_code 1576752
_shelx_shelxl_version_number 2019/3
_chemical_oxdiff_formula 'C H F'
_shelx_space_group_comment
;
The symmetry employed for this shelxl refinement is uniquely defined
by the following loop, which should always be used as a source of
symmetry information in preference to the above space-group names.
They are only intended as comments.
;
_reflns_odcompleteness_completeness 99.14
_reflns_odcompleteness_iscentric 1
_reflns_odcompleteness_theta 66.97
_olex2_refinement_description
;
1. Fixed Uiso
 At 1.2 times of:
  All C(H) groups
2. Restrained distances
 F3-C1 \\sim F3A-C1
 with sigma of 0.02
 F2A-C1 \\sim F2-C1
 with sigma of 0.02
 F1-C1 \\sim F1A-C1
 with sigma of 0.02
 F7-C27 \\sim F7A-C27
 with sigma of 0.02
 F9-C27 \\sim F9A-C27
 with sigma of 0.02
 F8A-C27 \\sim F8-C27
 with sigma of 0.02
 F5-C18 \\sim F5A-C18
 with sigma of 0.02
 F4-C18 \\sim F4A-C18
 with sigma of 0.02
 F6-C18 \\sim F6A-C18
 with sigma of 0.02
3. Uiso/Uaniso restraints and constraints
All non-hydrogen atoms have similar U: within 2A with sigma of 0.01 and sigma
for terminal atoms of 0.01 within 2A
4. Others
 Sof(F1A)=Sof(F2A)=Sof(F3A)=1-FVAR(1)
 Sof(F1)=Sof(F2)=Sof(F3)=FVAR(1)
 Sof(F8A)=Sof(F9A)=Sof(F7A)=1-FVAR(2)
 Sof(F7)=Sof(F9)=Sof(F8)=FVAR(2)
 Sof(F4A)=Sof(F5A)=Sof(F6A)=1-FVAR(3)
 Sof(F4)=Sof(F5)=Sof(F6)=FVAR(3)
5.a Aromatic/amide H refined with riding coordinates:
 C6(H6), C7(H7), C22(H22), C23(H23), C3(H3), C13(H13), C15(H15), C16(H16),
 C12(H12), C4(H4), C25(H25), C26(H26)
5.b Fitted hexagon refined as free rotating group:
 C13(C14,C15,C16,C17,C12)
;
_olex2_submission_special_instructions 'No special instructions were received'
_oxdiff_exptl_absorpt_empirical_details
;
Empirical correction (ABSPACK) includes:
- Absorption correction using spherical harmonics
- Frame scaling
;
_oxdiff_exptl_absorpt_empirical_full_max 1.340
_oxdiff_exptl_absorpt_empirical_full_min 0.462

loop_
_space_group_symop_operation_xyz
'x, y, z'
'-x, -y, -z'

loop_
_atom_site_label
_atom_site_type_symbol
_atom_site_fract_x
_atom_site_fract_y
_atom_site_fract_z
_atom_site_U_iso_or_equiv
_atom_site_adp_type
_atom_site_occupancy
_atom_site_site_symmetry_order
_atom_site_calc_flag
_atom_site_refinement_flags_posn
_atom_site_refinement_flags_adp
_atom_site_refinement_flags_occupancy
_atom_site_disorder_assembly
_atom_site_disorder_group
F4 F 1.0619(4) 0.8426(5) 0.0065(3) 0.1371(13) Uani 0.764(5) 1 d D U P A 1
F7 F 1.4451(4) 0.4954(5) 0.1670(3) 0.1330(13) Uani 0.724(5) 1 d D U P B 1
F9 F 1.2801(5) 0.5847(4) 0.0224(3) 0.1456(18) Uani 0.724(5) 1 d D U P B 1
C21 C 0.8474(3) 0.5100(2) 0.3308(2) 0.0749(7) Uani 1 1 d . U . . .
C24 C 1.1392(3) 0.5037(3) 0.1935(2) 0.0786(7) Uani 1 1 d . U . . .
F5 F 0.8724(5) 0.9443(4) -0.1231(3) 0.1530(17) Uani 0.764(5) 1 d D U P A 1
C2 C -0.5149(3) 0.8397(2) 0.6583(2) 0.0767(7) Uani 1 1 d . U . . .
C5 C -0.2023(3) 0.8149(2) 0.5427(2) 0.0781(7) Uani 1 1 d . U . . .
C1 C -0.6822(4) 0.8510(3) 0.7225(3) 0.0912(8) Uani 1 1 d D U . . .
F8 F 1.3313(5) 0.4009(3) 0.0995(4) 0.1348(13) Uani 0.724(5) 1 d D U P B 1
C6 C -0.3327(4) 0.7550(3) 0.5420(2) 0.0875(8) Uani 1 1 d . U . . .
H6 H -0.314776 0.705786 0.502598 0.105 Uiso 1 1 calc R U . . .
F6 F 0.9333(5) 0.7623(4) -0.0718(4) 0.1416(13) Uani 0.764(5) 1 d D U P A 1
C19 C 0.5716(3) 0.5032(2) 0.4646(2) 0.0799(7) Uani 1 1 d . U . . .
C9 C 0.0849(4) 0.8034(3) 0.4208(2) 0.0840(7) Uani 1 1 d . U . . .
C7 C -0.4888(4) 0.7676(3) 0.5991(2) 0.0849(8) Uani 1 1 d . U . . .
H7 H -0.576290 0.727575 0.597668 0.102 Uiso 1 1 calc R U . . .
C10 C 0.2283(4) 0.8046(3) 0.3510(2) 0.0865(8) Uani 1 1 d . U . . .
C27 C 1.2962(4) 0.4996(4) 0.1184(3) 0.1008(9) Uani 1 1 d D U . . .
C11 C 0.3507(4) 0.8088(3) 0.2873(2) 0.0870(8) Uani 1 1 d . U . . .
C22 C 0.9911(4) 0.5557(3) 0.3412(2) 0.0886(8) Uani 1 1 d . U . . .
H22 H 0.989134 0.588602 0.394774 0.106 Uiso 1 1 calc R U . . .
C23 C 1.1364(4) 0.5527(3) 0.2729(2) 0.0906(8) Uani 1 1 d . U . . .
H23 H 1.232255 0.583484 0.280147 0.109 Uiso 1 1 calc R U . . .
C8 C -0.0426(4) 0.8053(3) 0.4791(2) 0.0864(8) Uani 1 1 d . U . . .
C20 C 0.6969(3) 0.5085(2) 0.4034(2) 0.0817(7) Uani 1 1 d . U . . .
C18 C 0.9059(4) 0.8481(4) -0.0343(3) 0.1046(9) Uani 1 1 d D U . . .
C3 C -0.3859(4) 0.8991(3) 0.6599(3) 0.0903(8) Uani 1 1 d . U . . .
H3 H -0.404028 0.947668 0.699944 0.108 Uiso 1 1 calc R U . . .
F1 F -0.7765(6) 0.7715(4) 0.7388(6) 0.1250(15) Uani 0.580(4) 1 d D U P C 1
C13 C 0.7845(2) 0.8545(2) 0.14887(16) 0.0952(9) Uani 1 1 d G U . . .
H13 H 0.889440 0.872964 0.161964 0.114 Uiso 1 1 calc R U . . .
C14 C 0.7632(2) 0.83634(19) 0.05069(14) 0.0822(7) Uani 1 1 d G U . . .
C15 C 0.6063(3) 0.8087(2) 0.03112(15) 0.1172(11) Uani 1 1 d G U . . .
H15 H 0.592104 0.796561 -0.034567 0.141 Uiso 1 1 calc R U . . .
C16 C 0.4707(2) 0.7992(2) 0.10972(18) 0.1160(11) Uani 1 1 d G U . . .
H16 H 0.365785 0.780666 0.096623 0.139 Uiso 1 1 calc R U . . .
C17 C 0.4920(2) 0.81729(19) 0.20789(15) 0.0804(7) Uani 1 1 d G U . . .
C12 C 0.6489(2) 0.8449(2) 0.22747(14) 0.0948(9) Uani 1 1 d G U . . .
H12 H 0.663117 0.857069 0.293156 0.114 Uiso 1 1 calc R U . . .
C4 C -0.2293(4) 0.8871(3) 0.6024(3) 0.0926(8) Uani 1 1 d . U . . .
H4 H -0.142203 0.927475 0.603888 0.111 Uiso 1 1 calc R U . . .
C25 C 0.9983(4) 0.4589(3) 0.1821(3) 0.0943(9) Uani 1 1 d . U . . .
H25 H 1.001111 0.425817 0.128662 0.113 Uiso 1 1 calc R U . . .
C26 C 0.8522(4) 0.4626(3) 0.2497(3) 0.0931(8) Uani 1 1 d . U . . .
H26 H 0.755962 0.433031 0.240744 0.112 Uiso 1 1 calc R U . . .
F2 F -0.6520(5) 0.8461(6) 0.8265(4) 0.1293(15) Uani 0.580(4) 1 d D U P C 1
F3 F -0.7895(6) 0.9508(4) 0.6770(5) 0.1349(19) Uani 0.580(4) 1 d D U P C 1
F1A F -0.6891(9) 0.7629(6) 0.8116(6) 0.131(2) Uani 0.420(4) 1 d D U P C 2
F2A F -0.7136(9) 0.9414(7) 0.7479(8) 0.1251(19) Uani 0.420(4) 1 d D U P C 2
F3A F -0.8209(6) 0.8680(9) 0.6576(6) 0.1321(19) Uani 0.420(4) 1 d D U P C 2
F8A F 1.4180(14) 0.4152(11) 0.1550(10) 0.139(3) Uani 0.276(5) 1 d D U P B 2
F9A F 1.2553(13) 0.5107(13) 0.0179(8) 0.124(3) Uani 0.276(5) 1 d D U P B 2
F7A F 1.3831(13) 0.5881(10) 0.0997(10) 0.134(3) Uani 0.276(5) 1 d D U P B 2
F4A F 0.9637(18) 0.9458(11) -0.0610(12) 0.136(3) Uani 0.236(5) 1 d D U P A 2
F5A F 0.8585(16) 0.8511(16) -0.1297(9) 0.135(3) Uani 0.236(5) 1 d D U P A 2
F6A F 1.0437(16) 0.7693(13) 0.0003(12) 0.143(3) Uani 0.236(5) 1 d D U P A 2

loop_
_atom_site_aniso_label
_atom_site_aniso_U_11
_atom_site_aniso_U_22
_atom_site_aniso_U_33
_atom_site_aniso_U_23
_atom_site_aniso_U_13
_atom_site_aniso_U_12
F4 0.0709(15) 0.215(4) 0.131(2) -0.073(3) 0.0268(14) -0.032(2)
F7 0.0640(15) 0.202(4) 0.134(2) -0.069(3) 0.0243(14) -0.025(2)
F9 0.110(2) 0.155(3) 0.097(2) 0.008(2) 0.0505(17) 0.007(2)
C21 0.0648(13) 0.0805(15) 0.0789(15) -0.0333(12) 0.0214(11) -0.0145(11)
C24 0.0618(13) 0.0939(17) 0.0739(15) -0.0299(13) 0.0157(11) -0.0115(12)
F5 0.127(2) 0.157(3) 0.107(2) 0.004(2) 0.0482(18) -0.007(2)
C2 0.0659(13) 0.0862(16) 0.0764(15) -0.0321(13) 0.0127(12) -0.0133(12)
C5 0.0687(14) 0.0879(17) 0.0744(15) -0.0311(13) 0.0160(11) -0.0133(12)
C1 0.0704(15) 0.109(2) 0.1025(19) -0.0514(17) 0.0219(14) -0.0213(15)
F8 0.106(2) 0.150(3) 0.164(3) -0.090(2) 0.061(2) -0.0176(19)
C6 0.0952(18) 0.0935(18) 0.0815(16) -0.0425(14) 0.0280(14) -0.0258(15)
F6 0.131(2) 0.162(3) 0.154(3) -0.096(2) 0.068(2) -0.029(2)
C19 0.0718(15) 0.0833(17) 0.0878(17) -0.0389(14) 0.0240(13) -0.0173(13)
C9 0.0734(15) 0.0913(18) 0.0860(17) -0.0368(14) 0.0194(13) -0.0137(13)
C7 0.0822(16) 0.0975(19) 0.0847(16) -0.0409(15) 0.0218(13) -0.0331(14)
C10 0.0759(16) 0.0914(18) 0.0891(17) -0.0357(14) 0.0198(14) -0.0137(13)
C27 0.0695(16) 0.135(2) 0.0963(19) -0.0485(18) 0.0277(15) -0.0166(17)
C11 0.0764(16) 0.0922(18) 0.0903(18) -0.0367(15) 0.0211(14) -0.0151(13)
C22 0.0860(17) 0.107(2) 0.0901(17) -0.0531(16) 0.0290(14) -0.0332(15)
C23 0.0735(15) 0.117(2) 0.0934(18) -0.0481(17) 0.0232(14) -0.0352(15)
C8 0.0782(16) 0.0935(19) 0.0838(17) -0.0347(14) 0.0166(13) -0.0127(14)
C20 0.0734(15) 0.0848(17) 0.0861(16) -0.0350(14) 0.0247(13) -0.0170(13)
C18 0.0840(18) 0.138(3) 0.097(2) -0.0543(19) 0.0293(16) -0.0223(18)
C3 0.0746(16) 0.111(2) 0.1035(19) -0.0625(17) 0.0216(14) -0.0221(14)
F1 0.097(3) 0.125(3) 0.171(4) -0.072(3) 0.061(2) -0.049(2)
C13 0.0799(17) 0.127(2) 0.0889(18) -0.0463(17) 0.0163(14) -0.0381(16)
C14 0.0666(14) 0.0996(19) 0.0806(16) -0.0392(14) 0.0164(12) -0.0125(13)
C15 0.090(2) 0.188(3) 0.101(2) -0.083(2) 0.0231(17) -0.038(2)
C16 0.0773(18) 0.187(3) 0.110(2) -0.078(2) 0.0210(16) -0.046(2)
C17 0.0685(14) 0.0918(17) 0.0821(16) -0.0385(14) 0.0185(12) -0.0134(12)
C12 0.0914(19) 0.123(2) 0.0813(17) -0.0479(16) 0.0205(14) -0.0351(17)
C4 0.0697(15) 0.119(2) 0.109(2) -0.0620(18) 0.0215(14) -0.0297(15)
C25 0.0806(17) 0.128(2) 0.0925(18) -0.0621(18) 0.0246(14) -0.0265(16)
C26 0.0718(15) 0.124(2) 0.1024(19) -0.0604(18) 0.0242(14) -0.0325(15)
F2 0.094(2) 0.202(4) 0.095(2) -0.067(3) 0.0268(18) -0.025(3)
F3 0.092(3) 0.116(3) 0.145(3) -0.020(3) 0.035(2) 0.020(2)
F1A 0.101(3) 0.129(4) 0.114(4) -0.010(3) 0.060(3) -0.011(3)
F2A 0.100(3) 0.130(4) 0.155(4) -0.076(3) 0.049(3) -0.017(3)
F3A 0.070(2) 0.181(5) 0.143(4) -0.067(4) 0.009(2) -0.012(3)
F8A 0.088(4) 0.155(5) 0.137(5) -0.041(5) 0.041(4) 0.012(4)
F9A 0.100(4) 0.177(5) 0.088(4) -0.051(4) 0.033(3) -0.019(5)
F7A 0.094(4) 0.159(5) 0.129(5) -0.040(4) 0.053(4) -0.032(4)
F4A 0.118(5) 0.158(5) 0.120(5) -0.040(5) 0.048(4) -0.041(4)
F5A 0.130(5) 0.169(6) 0.101(4) -0.054(5) 0.040(4) -0.029(5)
F6A 0.094(5) 0.170(6) 0.139(5) -0.055(5) 0.048(4) 0.000(5)

loop_
_atom_type_symbol
_atom_type_description
_atom_type_scat_dispersion_real
_atom_type_scat_dispersion_imag
_atom_type_scat_source
C C 0.0181 0.0091 'International Tables Vol C Tables 4.2.6.8 and 6.1.1.4'
H H 0.0000 0.0000 'International Tables Vol C Tables 4.2.6.8 and 6.1.1.4'
F F 0.0727 0.0534 'International Tables Vol C Tables 4.2.6.8 and 6.1.1.4'

loop_
_geom_angle_atom_site_label_1
_geom_angle_atom_site_label_2
_geom_angle_atom_site_label_3
_geom_angle
_geom_angle_site_symmetry_1
_geom_angle_site_symmetry_3
_geom_angle_publ_flag
C22 C21 C20 121.6(2) . . ?
C26 C21 C22 118.8(2) . . ?
C26 C21 C20 119.6(2) . . ?
C23 C24 C27 120.5(3) . . ?
C23 C24 C25 120.3(2) . . ?
C25 C24 C27 119.2(3) . . ?
C7 C2 C1 119.8(2) . . ?
C7 C2 C3 120.0(2) . . ?
C3 C2 C1 120.2(3) . . ?
C6 C5 C8 120.4(3) . . ?
C4 C5 C6 119.3(2) . . ?
C4 C5 C8 120.2(3) . . ?
F1 C1 C2 115.4(3) . . ?
F1 C1 F2 105.1(4) . . ?
F2 C1 C2 112.3(3) . . ?
F3 C1 C2 113.7(3) . . ?
F3 C1 F1 106.2(4) . . ?
F3 C1 F2 103.0(4) . . ?
F1A C1 C2 113.4(4) . . ?
F1A C1 F2A 108.5(6) . . ?
F1A C1 F3A 107.9(6) . . ?
F2A C1 C2 113.8(3) . . ?
F2A C1 F3A 103.0(5) . . ?
F3A C1 C2 109.7(3) . . ?
C5 C6 H6 119.7 . . ?
C7 C6 C5 120.6(3) . . ?
C7 C6 H6 119.7 . . ?
C20 C19 C19 179.6(5) . 2_666 ?
C8 C9 C10 178.0(3) . . ?
C2 C7 C6 119.8(3) . . ?
C2 C7 H7 120.1 . . ?
C6 C7 H7 120.1 . . ?
C11 C10 C9 177.9(3) . . ?
F7 C27 C24 112.1(3) . . ?
F7 C27 F8 102.5(4) . . ?
F9 C27 F7 108.0(4) . . ?
F9 C27 C24 113.9(3) . . ?
F9 C27 F8 107.8(4) . . ?
F8 C27 C24 111.8(3) . . ?
F8A C27 C24 116.8(5) . . ?
F8A C27 F9A 107.9(9) . . ?
F8A C27 F7A 100.8(8) . . ?
F9A C27 C24 113.6(5) . . ?
F9A C27 F7A 104.0(7) . . ?
F7A C27 C24 112.4(4) . . ?
C10 C11 C17 177.7(3) . . ?
C21 C22 H22 119.8 . . ?
C23 C22 C21 120.5(3) . . ?
C23 C22 H22 119.8 . . ?
C24 C23 C22 119.7(3) . . ?
C24 C23 H23 120.1 . . ?
C22 C23 H23 120.1 . . ?
C9 C8 C5 175.9(3) . . ?
C19 C20 C21 177.7(3) . . ?
F4 C18 F6 104.5(4) . . ?
F4 C18 C14 113.2(3) . . ?
F5 C18 F4 107.2(4) . . ?
F5 C18 F6 106.3(4) . . ?
F5 C18 C14 113.3(3) . . ?
F6 C18 C14 111.8(3) . . ?
F4A C18 C14 112.3(5) . . ?
F5A C18 C14 114.3(5) . . ?
F5A C18 F4A 104.1(9) . . ?
F5A C18 F6A 108.0(10) . . ?
F6A C18 C14 113.2(6) . . ?
F6A C18 F4A 104.1(9) . . ?
C2 C3 H3 119.8 . . ?
C2 C3 C4 120.4(3) . . ?
C4 C3 H3 119.8 . . ?
C14 C13 H13 120.0 . . ?
C14 C13 C12 120.0 . . ?
C12 C13 H13 120.0 . . ?
C13 C14 C18 120.35(19) . . ?
C13 C14 C15 120.0 . . ?
C15 C14 C18 119.64(19) . . ?
C14 C15 H15 120.0 . . ?
C16 C15 C14 120.0 . . ?
C16 C15 H15 120.0 . . ?
C15 C16 H16 120.0 . . ?
C17 C16 C15 120.0 . . ?
C17 C16 H16 120.0 . . ?
C16 C17 C11 119.44(17) . . ?
C16 C17 C12 120.0 . . ?
C12 C17 C11 120.55(17) . . ?
C13 C12 H12 120.0 . . ?
C17 C12 C13 120.0 . . ?
C17 C12 H12 120.0 . . ?
C5 C4 C3 119.8(3) . . ?
C5 C4 H4 120.1 . . ?
C3 C4 H4 120.1 . . ?
C24 C25 H25 119.9 . . ?
C26 C25 C24 120.1(3) . . ?
C26 C25 H25 119.9 . . ?
C21 C26 H26 119.7 . . ?
C25 C26 C21 120.5(3) . . ?
C25 C26 H26 119.7 . . ?

loop_
_geom_bond_atom_site_label_1
_geom_bond_atom_site_label_2
_geom_bond_distance
_geom_bond_site_symmetry_2
_geom_bond_publ_flag
F4 C18 1.322(5) . ?
F7 C27 1.324(5) . ?
F9 C27 1.279(5) . ?
C21 C22 1.389(4) . ?
C21 C20 1.434(3) . ?
C21 C26 1.384(4) . ?
C24 C27 1.497(3) . ?
C24 C23 1.380(4) . ?
C24 C25 1.366(4) . ?
F5 C18 1.299(5) . ?
C2 C1 1.492(4) . ?
C2 C7 1.378(4) . ?
C2 C3 1.372(4) . ?
C5 C6 1.383(4) . ?
C5 C8 1.438(3) . ?
C5 C4 1.384(4) . ?
C1 F1 1.309(5) . ?
C1 F2 1.344(5) . ?
C1 F3 1.300(5) . ?
C1 F1A 1.259(6) . ?
C1 F2A 1.285(6) . ?
C1 F3A 1.329(6) . ?
F8 C27 1.339(5) . ?
C6 H6 0.9300 . ?
C6 C7 1.376(4) . ?
F6 C18 1.328(5) . ?
C19 C19 1.374(5) 2_666 ?
C19 C20 1.196(3) . ?
C9 C10 1.371(4) . ?
C9 C8 1.194(3) . ?
C7 H7 0.9300 . ?
C10 C11 1.200(4) . ?
C27 F8A 1.226(9) . ?
C27 F9A 1.295(9) . ?
C27 F7A 1.362(9) . ?
C11 C17 1.428(3) . ?
C22 H22 0.9300 . ?
C22 C23 1.376(4) . ?
C23 H23 0.9300 . ?
C18 C14 1.481(3) . ?
C18 F4A 1.319(11) . ?
C18 F5A 1.284(10) . ?
C18 F6A 1.267(11) . ?
C3 H3 0.9300 . ?
C3 C4 1.381(4) . ?
C13 H13 0.9300 . ?
C13 C14 1.3900 . ?
C13 C12 1.3900 . ?
C14 C15 1.3900 . ?
C15 H15 0.9300 . ?
C15 C16 1.3900 . ?
C16 H16 0.9300 . ?
C16 C17 1.3900 . ?
C17 C12 1.3900 . ?
C12 H12 0.9300 . ?
C4 H4 0.9300 . ?
C25 H25 0.9300 . ?
C25 C26 1.375(4) . ?
C26 H26 0.9300 . ?

loop_
_geom_torsion_atom_site_label_1
_geom_torsion_atom_site_label_2
_geom_torsion_atom_site_label_3
_geom_torsion_atom_site_label_4
_geom_torsion
_geom_torsion_site_symmetry_1
_geom_torsion_site_symmetry_2
_geom_torsion_site_symmetry_3
_geom_torsion_site_symmetry_4
_geom_torsion_publ_flag
F4 C18 C14 C13 18.4(5) . . . . ?
F4 C18 C14 C15 -162.5(4) . . . . ?
C21 C22 C23 C24 -0.1(5) . . . . ?
C24 C25 C26 C21 -1.0(5) . . . . ?
F5 C18 C14 C13 -103.9(4) . . . . ?
F5 C18 C14 C15 75.2(5) . . . . ?
C2 C3 C4 C5 0.1(5) . . . . ?
C5 C6 C7 C2 -0.6(4) . . . . ?
C1 C2 C7 C6 -178.5(3) . . . . ?
C1 C2 C3 C4 178.7(3) . . . . ?
C6 C5 C4 C3 -0.4(4) . . . . ?
F6 C18 C14 C13 136.0(4) . . . . ?
F6 C18 C14 C15 -44.9(4) . . . . ?
C7 C2 C1 F1 14.7(6) . . . . ?
C7 C2 C1 F2 135.1(5) . . . . ?
C7 C2 C1 F3 -108.4(5) . . . . ?
C7 C2 C1 F1A 73.3(7) . . . . ?
C7 C2 C1 F2A -162.1(6) . . . . ?
C7 C2 C1 F3A -47.4(6) . . . . ?
C7 C2 C3 C4 0.0(5) . . . . ?
C27 C24 C23 C22 -179.9(3) . . . . ?
C27 C24 C25 C26 -179.5(3) . . . . ?
C11 C17 C12 C13 -179.2(2) . . . . ?
C22 C21 C26 C25 1.2(5) . . . . ?
C23 C24 C27 F7 28.5(5) . . . . ?
C23 C24 C27 F9 -94.6(5) . . . . ?
C23 C24 C27 F8 142.9(4) . . . . ?
C23 C24 C27 F8A 87.5(11) . . . . ?
C23 C24 C27 F9A -146.0(8) . . . . ?
C23 C24 C27 F7A -28.3(8) . . . . ?
C23 C24 C25 C26 0.2(5) . . . . ?
C8 C5 C6 C7 -177.4(3) . . . . ?
C8 C5 C4 C3 177.7(3) . . . . ?
C20 C21 C22 C23 177.9(3) . . . . ?
C20 C21 C26 C25 -177.4(3) . . . . ?
C18 C14 C15 C16 -179.1(2) . . . . ?
C3 C2 C1 F1 -164.0(5) . . . . ?
C3 C2 C1 F2 -43.6(5) . . . . ?
C3 C2 C1 F3 72.8(6) . . . . ?
C3 C2 C1 F1A -105.5(7) . . . . ?
C3 C2 C1 F2A 19.1(7) . . . . ?
C3 C2 C1 F3A 133.9(6) . . . . ?
C3 C2 C7 C6 0.3(4) . . . . ?
C13 C14 C15 C16 0.0 . . . . ?
C14 C13 C12 C17 0.0 . . . . ?
C14 C15 C16 C17 0.0 . . . . ?
C15 C16 C17 C11 179.2(2) . . . . ?
C15 C16 C17 C12 0.0 . . . . ?
C16 C17 C12 C13 0.0 . . . . ?
C12 C13 C14 C18 179.0(2) . . . . ?
C12 C13 C14 C15 0.0 . . . . ?
C4 C5 C6 C7 0.6(4) . . . . ?
C25 C24 C27 F7 -151.8(4) . . . . ?
C25 C24 C27 F9 85.2(6) . . . . ?
C25 C24 C27 F8 -37.3(5) . . . . ?
C25 C24 C27 F8A -92.8(11) . . . . ?
C25 C24 C27 F9A 33.8(9) . . . . ?
C25 C24 C27 F7A 151.5(7) . . . . ?
C25 C24 C23 C22 0.3(5) . . . . ?
C26 C21 C22 C23 -0.7(5) . . . . ?
F4A C18 C14 C13 -49.3(9) . . . . ?
F4A C18 C14 C15 129.8(9) . . . . ?
F5A C18 C14 C13 -167.5(9) . . . . ?
F5A C18 C14 C15 11.5(10) . . . . ?
F6A C18 C14 C13 68.3(11) . . . . ?
F6A C18 C14 C15 -112.7(11) . . . . ?
